data_1564956
loop_
_publ_author_name
'Rot\"armel, Thomas'
'Becker, Jonathan'
'Schindler, Siegfried'

_publ_section_title
;
 Syntheses and investigation of metal complexes with macrocyclic
 polythioether ligands.
;
_journal_issue 0
_journal_name_full 'Faraday discussions'
_journal_page_first 70
_journal_page_last 85
_journal_paper_doi 10.1039/d1fd00062d
_journal_volume 234
_journal_year 2022
_chemical_formula_sum 'C11 H22 Cu F3 N2 O3 S3'
_chemical_formula_weight 447.02
_chemical_name_common '[CuI(14-N~2~S~2~)]OTf'
_space_group_crystal_system monoclinic
_space_group_IT_number 14
_space_group_name_Hall '-P 2yn'
_space_group_name_H-M_alt 'P 1 21/n 1'
_atom_sites_solution_hydrogens mixed
_atom_sites_solution_primary dual
_atom_sites_solution_secondary difmap
_audit_creation_method SHELXL-2018/3
_audit_update_record
;
2021-09-03 deposited with the CCDC.	2021-10-14 downloaded from the CCDC.
;
_cell_angle_alpha 90
_cell_angle_beta 102.586(4)
_cell_angle_gamma 90
_cell_formula_units_Z 4
_cell_length_a 8.7939(6)
_cell_length_b 14.9481(11)
_cell_length_c 13.6317(10)
_cell_measurement_reflns_used 9883
_cell_measurement_temperature 100(2)
_cell_measurement_theta_max 32.85
_cell_measurement_theta_min 2.73
_cell_volume 1748.9(2)
_computing_cell_refinement 'SAINT 8.40A (Bruker-AXS, 2017)'
_computing_data_collection 'APEX3 v2019.1-0 (Bruker-AXS, 2017)'
_computing_data_reduction 'SAINT 8.40A (Bruker-AXS, 2017)'
_computing_molecular_graphics 'Bruker SHELXTL'
_computing_publication_material 'Bruker SHELXTL'
_computing_structure_refinement 'SHELXL-2018/3 (Sheldrick, 2018)'
_computing_structure_solution 'SHELXT-2015 (Sheldrick, 2015)'
_diffrn_ambient_temperature 100(2)
_diffrn_detector_area_resol_mean 10.4167
_diffrn_measured_fraction_theta_full 1.000
_diffrn_measured_fraction_theta_max 1.000
_diffrn_measurement_device_type 'Bruker PHOTON100'
_diffrn_measurement_method '\f and \w scans'
_diffrn_radiation_type MoK\a
_diffrn_radiation_wavelength 0.71073
_diffrn_reflns_av_R_equivalents 0.0546
_diffrn_reflns_av_unetI/netI 0.0251
_diffrn_reflns_Laue_measured_fraction_full 1.000
_diffrn_reflns_Laue_measured_fraction_max 1.000
_diffrn_reflns_limit_h_max 12
_diffrn_reflns_limit_h_min -12
_diffrn_reflns_limit_k_max 21
_diffrn_reflns_limit_k_min -21
_diffrn_reflns_limit_l_max 19
_diffrn_reflns_limit_l_min -19
_diffrn_reflns_number 60945
_diffrn_reflns_point_group_measured_fraction_full 1.000
_diffrn_reflns_point_group_measured_fraction_max 1.000
_diffrn_reflns_theta_full 25.242
_diffrn_reflns_theta_max 30.507
_diffrn_reflns_theta_min 2.049
_diffrn_source 'I\mS micro-focus sealed tube, multilayer optics'
_exptl_absorpt_coefficient_mu 1.648
_exptl_absorpt_correction_T_max 0.7467
_exptl_absorpt_correction_T_min 0.6547
_exptl_absorpt_correction_type multi-scan
_exptl_absorpt_process_details 'SADABS 2016/2(Sheldrick, 2016)'
_exptl_crystal_colour colourless
_exptl_crystal_density_diffrn 1.698
_exptl_crystal_density_method 'not measured'
_exptl_crystal_description block
_exptl_crystal_F_000 920
_exptl_crystal_size_max 0.472
_exptl_crystal_size_mid 0.297
_exptl_crystal_size_min 0.236
_refine_diff_density_max 1.306
_refine_diff_density_min -0.701
_refine_diff_density_rms 0.095
_refine_ls_extinction_method none
_refine_ls_goodness_of_fit_ref 1.035
_refine_ls_hydrogen_treatment mixed
_refine_ls_matrix_type full
_refine_ls_number_parameters 214
_refine_ls_number_reflns 5347
_refine_ls_number_restraints 2
_refine_ls_restrained_S_all 1.035
_refine_ls_R_factor_all 0.0462
_refine_ls_R_factor_gt 0.0345
_refine_ls_shift/su_max 0.001
_refine_ls_shift/su_mean 0.000
_refine_ls_structure_factor_coef Fsqd
_refine_ls_weighting_details 'w=1/[\s^2^(Fo^2^)+(0.0377P)^2^+1.9729P] where P=(Fo^2^+2Fc^2^)/3'
_refine_ls_weighting_scheme calc
_refine_ls_wR_factor_gt 0.0801
_refine_ls_wR_factor_ref 0.0858
_reflns_Friedel_coverage 0.000
_reflns_number_gt 4468
_reflns_number_total 5347
_reflns_threshold_expression 'I > 2\s(I)'
_cod_data_source_file d1fd00062d2.cif
_cod_data_source_block D21022
_cod_depositor_comments 'Adding full bibliography for 1564950--1564960.cif.'
_cod_original_sg_symbol_H-M 'P 21/n'
_cod_database_code 1564956
_shelx_shelxl_version_number 2018/3
_shelx_space_group_comment
; 
The symmetry employed for this shelxl refinement is uniquely defined 
by the following loop, which should always be used as a source of 
symmetry information in preference to the above space-group names. 
They are only intended as comments. 
;
_shelx_estimated_absorpt_t_min 0.510
_shelx_estimated_absorpt_t_max 0.697

loop_
_space_group_symop_operation_xyz
'x, y, z'
'-x+1/2, y+1/2, -z+1/2'
'-x, -y, -z'
'x-1/2, -y-1/2, z-1/2'

loop_
_atom_site_label
_atom_site_type_symbol
_atom_site_fract_x
_atom_site_fract_y
_atom_site_fract_z
_atom_site_U_iso_or_equiv
_atom_site_adp_type
_atom_site_occupancy
_atom_site_site_symmetry_order
_atom_site_calc_flag
_atom_site_refinement_flags_posn
_atom_site_refinement_flags_adp
_atom_site_refinement_flags_occupancy
_atom_site_disorder_assembly
_atom_site_disorder_group
Cu1 Cu 0.43148(3) 0.62447(2) 0.10532(2) 0.01715(7) Uani 1 1 d . . . . .
S1 S 0.62731(5) 0.52284(3) 0.12838(4) 0.02124(10) Uani 1 1 d . . . . .
S2 S 0.27022(6) 0.71294(3) -0.00512(4) 0.02342(11) Uani 1 1 d . . . . .
N1 N 0.2410(2) 0.55968(11) 0.14264(13) 0.0216(3) Uani 1 1 d D . . . .
H1 H 0.235(3) 0.5761(17) 0.2043(13) 0.026 Uiso 1 1 d D U . . .
N2 N 0.56406(19) 0.70989(11) 0.21283(12) 0.0207(3) Uani 1 1 d D . . . .
H2 H 0.526(3) 0.7045(17) 0.2674(15) 0.025 Uiso 1 1 d D U . . .
C1 C 0.5448(2) 0.42092(14) 0.17042(16) 0.0246(4) Uani 1 1 d . . . . .
H1A H 0.516910 0.380120 0.112061 0.029 Uiso 1 1 calc R U . . .
H1B H 0.627828 0.391211 0.220596 0.029 Uiso 1 1 calc R U . . .
C2 C 0.4027(2) 0.43058(14) 0.21631(16) 0.0250(4) Uani 1 1 d . . . . .
H2A H 0.427918 0.473745 0.272595 0.030 Uiso 1 1 calc R U . . .
H2B H 0.382150 0.372084 0.244931 0.030 Uiso 1 1 calc R U . . .
C3 C 0.2538(2) 0.46146(13) 0.14481(16) 0.0238(4) Uani 1 1 d . . . . .
H3A H 0.252945 0.439227 0.076275 0.029 Uiso 1 1 calc R U . . .
H3B H 0.162637 0.435657 0.166319 0.029 Uiso 1 1 calc R U . . .
C4 C 0.0987(2) 0.59055(14) 0.07100(17) 0.0266(4) Uani 1 1 d . . . . .
H4A H 0.005803 0.576564 0.098212 0.032 Uiso 1 1 calc R U . . .
H4B H 0.088617 0.558485 0.006358 0.032 Uiso 1 1 calc R U . . .
C5 C 0.1059(2) 0.69043(14) 0.05332(18) 0.0280(4) Uani 1 1 d . . . . .
H5A H 0.119733 0.722884 0.117978 0.034 Uiso 1 1 calc R U . . .
H5B H 0.007702 0.711013 0.008792 0.034 Uiso 1 1 calc R U . . .
C6 C 0.3192(3) 0.82744(13) 0.03717(16) 0.0265(4) Uani 1 1 d . . . . .
H6A H 0.390760 0.852121 -0.002872 0.032 Uiso 1 1 calc R U . . .
H6B H 0.222483 0.863505 0.021411 0.032 Uiso 1 1 calc R U . . .
C7 C 0.3938(3) 0.84059(14) 0.14780(16) 0.0262(4) Uani 1 1 d . . . . .
H7A H 0.326702 0.811395 0.187989 0.031 Uiso 1 1 calc R U . . .
H7B H 0.394655 0.905448 0.162604 0.031 Uiso 1 1 calc R U . . .
C8 C 0.5596(3) 0.80503(14) 0.18375(16) 0.0258(4) Uani 1 1 d . . . . .
H8A H 0.616955 0.812760 0.129396 0.031 Uiso 1 1 calc R U . . .
H8B H 0.613438 0.840857 0.242112 0.031 Uiso 1 1 calc R U . . .
C9 C 0.7249(2) 0.67465(14) 0.23710(16) 0.0252(4) Uani 1 1 d . . . . .
H9A H 0.782914 0.701952 0.300417 0.030 Uiso 1 1 calc R U . . .
H9B H 0.778585 0.690844 0.182885 0.030 Uiso 1 1 calc R U . . .
C10 C 0.7236(2) 0.57332(15) 0.24852(17) 0.0275(4) Uani 1 1 d . . . . .
H10A H 0.667261 0.556746 0.301301 0.033 Uiso 1 1 calc R U . . .
H10B H 0.831775 0.550793 0.268903 0.033 Uiso 1 1 calc R U . . .
S11 S 0.21046(6) 0.67958(3) 0.38997(4) 0.02060(10) Uani 1 1 d . . . . .
F11 F 0.1657(2) 0.55136(9) 0.51235(12) 0.0416(4) Uani 1 1 d . . . . .
F12 F 0.38230(19) 0.62104(11) 0.55957(11) 0.0442(4) Uani 1 1 d . . . . .
F13 F 0.3524(2) 0.52721(10) 0.43657(12) 0.0457(4) Uani 1 1 d . . . . .
O11 O 0.1435(2) 0.74221(11) 0.44810(14) 0.0415(5) Uani 1 1 d . . . . .
O12 O 0.3489(2) 0.70913(13) 0.36012(13) 0.0368(4) Uani 1 1 d . . . . .
O13 O 0.1024(2) 0.63365(14) 0.31199(14) 0.0423(4) Uani 1 1 d . . . . .
C11 C 0.2812(3) 0.59052(14) 0.47923(16) 0.0257(4) Uani 1 1 d . . . . .

loop_
_atom_site_aniso_label
_atom_site_aniso_U_11
_atom_site_aniso_U_22
_atom_site_aniso_U_33
_atom_site_aniso_U_23
_atom_site_aniso_U_13
_atom_site_aniso_U_12
Cu1 0.01705(11) 0.01754(11) 0.01741(11) -0.00137(8) 0.00492(8) -0.00098(8)
S1 0.0182(2) 0.0262(2) 0.0204(2) -0.00458(18) 0.00668(17) 0.00243(17)
S2 0.0291(2) 0.0219(2) 0.0196(2) 0.00239(17) 0.00609(18) 0.00316(18)
N1 0.0226(8) 0.0216(8) 0.0217(8) -0.0009(6) 0.0073(6) -0.0006(6)
N2 0.0218(8) 0.0231(8) 0.0189(7) -0.0023(6) 0.0082(6) -0.0018(6)
C1 0.0257(10) 0.0216(9) 0.0276(10) 0.0010(8) 0.0086(8) 0.0035(7)
C2 0.0270(10) 0.0235(9) 0.0263(10) 0.0024(8) 0.0096(8) 0.0039(8)
C3 0.0252(9) 0.0202(9) 0.0274(10) 0.0023(8) 0.0089(8) -0.0017(7)
C4 0.0226(9) 0.0227(9) 0.0322(11) 0.0016(8) 0.0012(8) -0.0020(8)
C5 0.0209(9) 0.0252(10) 0.0371(12) 0.0023(9) 0.0045(8) 0.0032(8)
C6 0.0341(11) 0.0185(9) 0.0271(10) 0.0014(7) 0.0069(8) -0.0008(8)
C7 0.0314(11) 0.0201(9) 0.0289(10) -0.0012(8) 0.0108(9) -0.0019(8)
C8 0.0301(10) 0.0235(9) 0.0260(10) -0.0039(8) 0.0107(8) -0.0076(8)
C9 0.0176(9) 0.0306(10) 0.0267(10) -0.0045(8) 0.0036(7) -0.0019(8)
C10 0.0236(10) 0.0318(11) 0.0250(10) -0.0026(8) 0.0006(8) 0.0024(8)
S11 0.0231(2) 0.0234(2) 0.0176(2) 0.00099(17) 0.00952(17) 0.00268(17)
F11 0.0598(10) 0.0234(6) 0.0502(9) 0.0064(6) 0.0311(8) -0.0036(6)
F12 0.0483(9) 0.0548(10) 0.0239(7) 0.0026(6) -0.0043(6) 0.0065(7)
F13 0.0567(10) 0.0342(8) 0.0507(9) -0.0009(7) 0.0218(8) 0.0231(7)
O11 0.0708(13) 0.0257(8) 0.0379(9) 0.0082(7) 0.0338(9) 0.0210(8)
O12 0.0358(9) 0.0500(10) 0.0302(8) 0.0009(7) 0.0191(7) -0.0126(8)
O13 0.0270(8) 0.0660(13) 0.0304(9) -0.0067(8) -0.0014(7) -0.0021(8)
C11 0.0321(11) 0.0210(9) 0.0260(10) -0.0015(8) 0.0107(8) 0.0056(8)

loop_
_atom_type_symbol
_atom_type_description
_atom_type_scat_dispersion_real
_atom_type_scat_dispersion_imag
_atom_type_scat_source
C C 0.0033 0.0016 'International Tables Vol C Tables 4.2.6.8 and 6.1.1.4'
H H 0.0000 0.0000 'International Tables Vol C Tables 4.2.6.8 and 6.1.1.4'
N N 0.0061 0.0033 'International Tables Vol C Tables 4.2.6.8 and 6.1.1.4'
O O 0.0106 0.0060 'International Tables Vol C Tables 4.2.6.8 and 6.1.1.4'
F F 0.0171 0.0103 'International Tables Vol C Tables 4.2.6.8 and 6.1.1.4'
S S 0.1246 0.1234 'International Tables Vol C Tables 4.2.6.8 and 6.1.1.4'
Cu Cu 0.3201 1.2651 'International Tables Vol C Tables 4.2.6.8 and 6.1.1.4'

loop_
_geom_angle_atom_site_label_1
_geom_angle_atom_site_label_2
_geom_angle_atom_site_label_3
_geom_angle
_geom_angle_site_symmetry_1
_geom_angle_site_symmetry_3
_geom_angle_publ_flag
N1 Cu1 N2 117.71(7) . . ?
N1 Cu1 S2 90.77(5) . . ?
N2 Cu1 S2 106.40(5) . . ?
N1 Cu1 S1 106.29(5) . . ?
N2 Cu1 S1 91.22(5) . . ?
S2 Cu1 S1 146.42(2) . . ?
C1 S1 C10 101.54(10) . . ?
C1 S1 Cu1 105.08(7) . . ?
C10 S1 Cu1 92.13(7) . . ?
C5 S2 C6 100.91(10) . . ?
C5 S2 Cu1 92.46(7) . . ?
C6 S2 Cu1 105.53(7) . . ?
C3 N1 C4 111.92(16) . . ?
C3 N1 Cu1 113.88(12) . . ?
C4 N1 Cu1 107.54(12) . . ?
C3 N1 H1 106.0(17) . . ?
C4 N1 H1 108.8(17) . . ?
Cu1 N1 H1 108.5(17) . . ?
C8 N2 C9 111.87(16) . . ?
C8 N2 Cu1 114.92(13) . . ?
C9 N2 Cu1 107.39(12) . . ?
C8 N2 H2 108.7(17) . . ?
C9 N2 H2 107.4(17) . . ?
Cu1 N2 H2 106.2(17) . . ?
C2 C1 S1 117.80(14) . . ?
C2 C1 H1A 107.9 . . ?
S1 C1 H1A 107.9 . . ?
C2 C1 H1B 107.9 . . ?
S1 C1 H1B 107.9 . . ?
H1A C1 H1B 107.2 . . ?
C1 C2 C3 115.73(17) . . ?
C1 C2 H2A 108.3 . . ?
C3 C2 H2A 108.3 . . ?
C1 C2 H2B 108.3 . . ?
C3 C2 H2B 108.3 . . ?
H2A C2 H2B 107.4 . . ?
N1 C3 C2 111.49(17) . . ?
N1 C3 H3A 109.3 . . ?
C2 C3 H3A 109.3 . . ?
N1 C3 H3B 109.3 . . ?
C2 C3 H3B 109.3 . . ?
H3A C3 H3B 108.0 . . ?
N1 C4 C5 110.64(17) . . ?
N1 C4 H4A 109.5 . . ?
C5 C4 H4A 109.5 . . ?
N1 C4 H4B 109.5 . . ?
C5 C4 H4B 109.5 . . ?
H4A C4 H4B 108.1 . . ?
C4 C5 S2 108.37(15) . . ?
C4 C5 H5A 110.0 . . ?
S2 C5 H5A 110.0 . . ?
C4 C5 H5B 110.0 . . ?
S2 C5 H5B 110.0 . . ?
H5A C5 H5B 108.4 . . ?
C7 C6 S2 117.07(15) . . ?
C7 C6 H6A 108.0 . . ?
S2 C6 H6A 108.0 . . ?
C7 C6 H6B 108.0 . . ?
S2 C6 H6B 108.0 . . ?
H6A C6 H6B 107.3 . . ?
C6 C7 C8 116.65(18) . . ?
C6 C7 H7A 108.1 . . ?
C8 C7 H7A 108.1 . . ?
C6 C7 H7B 108.1 . . ?
C8 C7 H7B 108.1 . . ?
H7A C7 H7B 107.3 . . ?
N2 C8 C7 112.93(17) . . ?
N2 C8 H8A 109.0 . . ?
C7 C8 H8A 109.0 . . ?
N2 C8 H8B 109.0 . . ?
C7 C8 H8B 109.0 . . ?
H8A C8 H8B 107.8 . . ?
N2 C9 C10 110.47(17) . . ?
N2 C9 H9A 109.6 . . ?
C10 C9 H9A 109.6 . . ?
N2 C9 H9B 109.6 . . ?
C10 C9 H9B 109.6 . . ?
H9A C9 H9B 108.1 . . ?
C9 C10 S1 109.28(15) . . ?
C9 C10 H10A 109.8 . . ?
S1 C10 H10A 109.8 . . ?
C9 C10 H10B 109.8 . . ?
S1 C10 H10B 109.8 . . ?
H10A C10 H10B 108.3 . . ?
O11 S11 O12 115.59(12) . . ?
O11 S11 O13 115.86(12) . . ?
O12 S11 O13 113.73(11) . . ?
O11 S11 C11 103.29(10) . . ?
O12 S11 C11 103.15(11) . . ?
O13 S11 C11 102.69(11) . . ?
F12 C11 F11 107.06(18) . . ?
F12 C11 F13 107.94(18) . . ?
F11 C11 F13 107.49(18) . . ?
F12 C11 S11 111.65(15) . . ?
F11 C11 S11 111.91(15) . . ?
F13 C11 S11 110.58(15) . . ?

loop_
_geom_bond_atom_site_label_1
_geom_bond_atom_site_label_2
_geom_bond_distance
_geom_bond_site_symmetry_2
_geom_bond_publ_flag
Cu1 N1 2.0914(17) . ?
Cu1 N2 2.0959(17) . ?
Cu1 S2 2.2574(6) . ?
Cu1 S1 2.2664(5) . ?
S1 C1 1.832(2) . ?
S1 C10 1.834(2) . ?
S2 C5 1.827(2) . ?
S2 C6 1.827(2) . ?
N1 C3 1.472(3) . ?
N1 C4 1.484(3) . ?
N1 H1 0.889(16) . ?
N2 C8 1.475(3) . ?
N2 C9 1.477(3) . ?
N2 H2 0.883(16) . ?
C1 C2 1.522(3) . ?
C1 H1A 0.9900 . ?
C1 H1B 0.9900 . ?
C2 C3 1.523(3) . ?
C2 H2A 0.9900 . ?
C2 H2B 0.9900 . ?
C3 H3A 0.9900 . ?
C3 H3B 0.9900 . ?
C4 C5 1.516(3) . ?
C4 H4A 0.9900 . ?
C4 H4B 0.9900 . ?
C5 H5A 0.9900 . ?
C5 H5B 0.9900 . ?
C6 C7 1.521(3) . ?
C6 H6A 0.9900 . ?
C6 H6B 0.9900 . ?
C7 C8 1.528(3) . ?
C7 H7A 0.9900 . ?
C7 H7B 0.9900 . ?
C8 H8A 0.9900 . ?
C8 H8B 0.9900 . ?
C9 C10 1.523(3) . ?
C9 H9A 0.9900 . ?
C9 H9B 0.9900 . ?
C10 H10A 0.9900 . ?
C10 H10B 0.9900 . ?
S11 O11 1.4335(16) . ?
S11 O12 1.4348(16) . ?
S11 O13 1.4366(18) . ?
S11 C11 1.819(2) . ?
F11 C11 1.333(3) . ?
F12 C11 1.332(3) . ?
F13 C11 1.336(2) . ?

loop_
_geom_hbond_atom_site_label_D
_geom_hbond_atom_site_label_H
_geom_hbond_atom_site_label_A
_geom_hbond_distance_DH
_geom_hbond_distance_HA
_geom_hbond_distance_DA
_geom_hbond_angle_DHA
_geom_hbond_site_symmetry_A
_geom_hbond_publ_flag
N1 H1 O13 0.889(16) 2.236(19) 3.043(3) 151(2) . yes
N2 H2 O12 0.883(16) 2.210(18) 3.044(2) 157(2) . yes
